data_4029520
loop_
_publ_author_name
'Gal\'an, Albano'
'Escudero-Ad\'an, Eduardo C'
'Frontera, Antonio'
'Ballester, Pablo'

_publ_section_title
;
 Synthesis, Structure, and Binding Properties of Lipophilic Cavitands
 Based on a Calix[4]pyrrole-Resorcinarene Hybrid Scaffold.
;
_journal_issue 12
_journal_name_full 'The Journal of organic chemistry'
_journal_page_first 5545
_journal_page_last 5557
_journal_paper_doi 10.1021/jo5007224
_journal_volume 79
_journal_year 2014
_chemical_formula_sum 'C134.75 H149.5 Cl6.75 N15.75 O9'
_chemical_formula_weight 2372.99
_chemical_name_systematic
; 
 ? 
;
_space_group_IT_number 14
_symmetry_cell_setting monoclinic
_symmetry_space_group_name_Hall '-P 2yn'
_symmetry_space_group_name_H-M 'P 1 21/n 1'
_atom_sites_solution_hydrogens geom
_atom_sites_solution_primary direct
_atom_sites_solution_secondary difmap
_audit_creation_method SHELXL-97
_cell_angle_alpha 90.00
_cell_angle_beta 105.709(2)
_cell_angle_gamma 90.00
_cell_formula_units_Z 4
_cell_length_a 16.8930(12)
_cell_length_b 33.201(2)
_cell_length_c 22.7244(14)
_cell_measurement_reflns_used 9695
_cell_measurement_temperature 100(2)
_cell_measurement_theta_max 22.40
_cell_measurement_theta_min 2.23
_cell_volume 12269.3(14)
_computing_cell_refinement 'Bruker APEX2 v2011.4-0'
_computing_data_collection 'Bruker APEX2 v2011.4-0'
_computing_data_reduction 'Bruker SAINT V7.60A'
_computing_molecular_graphics 'Bruker SHELXTL'
_computing_publication_material 'Bruker SHELXTL'
_computing_structure_refinement 'SHELXS-97 (Sheldrick, 2008)'
_computing_structure_solution Sir2011
_diffrn_ambient_temperature 100(2)
_diffrn_detector_area_resol_mean 512
_diffrn_detector_type '4K CCD area detector APEX II'
_diffrn_measured_fraction_theta_full 1.000
_diffrn_measured_fraction_theta_max 0.991
_diffrn_measurement_device_type 'Kappa 4-axis goniometer bruker-nonius'
_diffrn_measurement_method
;
 Fullsphere data collection, phi and omega scans
;
_diffrn_measurement_specimen_support 'magnetic support whith MicroMount'
_diffrn_radiation_monochromator 'Multilayer Montel 200 mirrors'
_diffrn_radiation_type MoK\a
_diffrn_radiation_wavelength 0.71073
_diffrn_reflns_av_R_equivalents 0.0983
_diffrn_reflns_av_sigmaI/netI 0.0969
_diffrn_reflns_limit_h_max 21
_diffrn_reflns_limit_h_min -21
_diffrn_reflns_limit_k_max 41
_diffrn_reflns_limit_k_min -42
_diffrn_reflns_limit_l_max 28
_diffrn_reflns_limit_l_min -29
_diffrn_reflns_number 122057
_diffrn_reflns_theta_full 25.00
_diffrn_reflns_theta_max 27.09
_diffrn_reflns_theta_min 1.11
_diffrn_source 'rotating anode X-ray tube'
_diffrn_source_current 70
_diffrn_source_power 50
_diffrn_source_size '3 mm x 0.3 mm fine focus'
_diffrn_source_type 'Bruker-Nonius FR 591'
_exptl_absorpt_coefficient_mu 0.222
_exptl_absorpt_correction_T_max 0.9781
_exptl_absorpt_correction_T_min 0.9569
_exptl_absorpt_correction_type empirical
_exptl_absorpt_process_details
; 
 SADABS Version 2008/1 Bruker-Nonius
 Blessing, Acta Cryst. (1995) A51 33-38
;
_exptl_crystal_colour colourless
_exptl_crystal_density_diffrn 1.285
_exptl_crystal_density_method 'not measured'
_exptl_crystal_description plate
_exptl_crystal_F_000 5020
_exptl_crystal_size_max 0.40
_exptl_crystal_size_mid 0.10
_exptl_crystal_size_min 0.05
_refine_diff_density_max 1.423
_refine_diff_density_min -1.195
_refine_diff_density_rms 0.167
_refine_ls_extinction_method none
_refine_ls_goodness_of_fit_ref 2.335
_refine_ls_hydrogen_treatment noref
_refine_ls_matrix_type full
_refine_ls_number_parameters 1540
_refine_ls_number_reflns 26798
_refine_ls_number_restraints 71
_refine_ls_restrained_S_all 2.340
_refine_ls_R_factor_all 0.2367
_refine_ls_R_factor_gt 0.1726
_refine_ls_shift/su_max 0.000
_refine_ls_shift/su_mean 0.000
_refine_ls_structure_factor_coef Fsqd
_refine_ls_weighting_details 'calc w=1/[\s^2^(Fo^2^)+(0.1000P)^2^+0.0000P] where P=(Fo^2^+2Fc^2^)/3'
_refine_ls_weighting_scheme calc
_refine_ls_wR_factor_gt 0.4108
_refine_ls_wR_factor_ref 0.4278
_reflns_number_gt 15786
_reflns_number_total 26798
_reflns_threshold_expression >2sigma(I)
_cod_data_source_file jo5007224_si_004.cif
_cod_data_source_block ag89_0m
_cod_depositor_comments
;
The following automatic conversions were performed:
'_diffrn_measurement_specimen_suppport' tag replaced with
'_diffrn_measurement_specimen_support'.

Automatic conversion script
Id: cif_correct_tags 1440 2010-10-19 06:21:57Z saulius 

The following automatic conversions were performed:

'_symmetry_cell_setting' value 'Monoclinic' changed to 'monoclinic'
according to
/usr/data/users/saulius/crontab/automatic-downloads/rss-feeds/ACS/lib/dictionaries/cif_core.dic
dictionary named 'cif_core.dic' version 2.4.2 from 2011-04-26.

Automatic conversion script
Id: cif_fix_values 2281 2013-09-26 08:29:07Z andrius 

 Adding full bibliography for 4029513--4029520.cif.
;
_cod_original_cell_volume 12269.1(14)
_cod_original_sg_symbol_H-M P2(1)/n
_cod_original_formula_sum 'C134.75 H149.50 Cl6.75 N15.75 O9'
_cod_database_code 4029520

loop_
_symmetry_equiv_pos_as_xyz
'x, y, z'
'-x+1/2, y+1/2, -z+1/2'
'-x, -y, -z'
'x-1/2, -y-1/2, z-1/2'

loop_
_atom_site_label
_atom_site_type_symbol
_atom_site_fract_x
_atom_site_fract_y
_atom_site_fract_z
_atom_site_U_iso_or_equiv
_atom_site_adp_type
_atom_site_occupancy
_atom_site_symmetry_multiplicity
_atom_site_calc_flag
_atom_site_refinement_flags
_atom_site_disorder_assembly
_atom_site_disorder_group
C1 C 0.7386(4) 0.59235(17) 0.6340(3) 0.0276(14) Uani 1 1 d . . .
C2 C 0.6642(4) 0.57734(17) 0.5851(3) 0.0270(14) Uani 1 1 d . . .
C3 C 0.5975(4) 0.5545(2) 0.5897(3) 0.0412(18) Uani 1 1 d . . .
H3 H 0.5891 0.5435 0.6261 0.049 Uiso 1 1 calc R . .
C4 C 0.5441(4) 0.5507(2) 0.5298(3) 0.0385(18) Uani 1 1 d . . .
H4 H 0.4934 0.5365 0.5190 0.046 Uiso 1 1 calc R . .
C5 C 0.5772(4) 0.57047(17) 0.4913(2) 0.0262(14) Uani 1 1 d . . .
C6 C 0.5409(3) 0.58233(17) 0.4241(2) 0.0239(13) Uani 1 1 d . . .
C7 C 0.5952(4) 0.56859(17) 0.3849(3) 0.0268(14) Uani 1 1 d . . .
C8 C 0.5873(4) 0.53588(18) 0.3487(3) 0.0320(15) Uani 1 1 d . . .
H8 H 0.5447 0.5164 0.3426 0.038 Uiso 1 1 calc R . .
C9 C 0.6532(4) 0.53544(18) 0.3212(3) 0.0319(15) Uani 1 1 d . . .
H9 H 0.6623 0.5159 0.2932 0.038 Uiso 1 1 calc R . .
C10 C 0.7014(4) 0.56824(17) 0.3422(2) 0.0253(14) Uani 1 1 d . . .
C11 C 0.7795(4) 0.58260(18) 0.3278(3) 0.0272(14) Uani 1 1 d . . .
C12 C 0.8536(4) 0.57096(17) 0.3797(2) 0.0245(13) Uani 1 1 d . . .
C13 C 0.9155(4) 0.54380(17) 0.3817(2) 0.0296(15) Uani 1 1 d . . .
H13 H 0.9211 0.5274 0.3488 0.036 Uiso 1 1 calc R . .
C14 C 0.9700(4) 0.54448(18) 0.4418(3) 0.0290(14) Uani 1 1 d . . .
H14 H 1.0186 0.5288 0.4556 0.035 Uiso 1 1 calc R . .
C15 C 0.9410(4) 0.57122(17) 0.4759(3) 0.0255(14) Uani 1 1 d . . .
C16 C 0.9776(4) 0.58894(17) 0.5387(2) 0.0243(13) Uani 1 1 d . . .
C17 C 0.9247(3) 0.57731(17) 0.5803(2) 0.0229(13) Uani 1 1 d . . .
C18 C 0.9377(4) 0.54743(17) 0.6240(2) 0.0277(14) Uani 1 1 d . . .
H18 H 0.9835 0.5297 0.6345 0.033 Uiso 1 1 calc R . .
C19 C 0.8712(4) 0.54777(16) 0.6502(2) 0.0240(13) Uani 1 1 d . . .
H19 H 0.8646 0.5305 0.6819 0.029 Uiso 1 1 calc R . .
C20 C 0.8171(4) 0.57769(17) 0.6216(3) 0.0276(14) Uani 1 1 d . . .
C21 C 0.7370(4) 0.63846(18) 0.6387(3) 0.0274(14) Uani 1 1 d . . .
C22 C 0.6636(4) 0.65923(18) 0.6367(3) 0.0289(14) Uani 1 1 d . . .
H22 H 0.6132 0.6449 0.6296 0.035 Uiso 1 1 calc R . .
C23 C 0.6648(4) 0.70105(19) 0.6451(3) 0.0297(14) Uani 1 1 d . . .
C24 C 0.7371(4) 0.72311(19) 0.6532(3) 0.0329(15) Uani 1 1 d . . .
H24 H 0.7377 0.7516 0.6571 0.040 Uiso 1 1 calc R . .
C25 C 0.8073(4) 0.70189(19) 0.6552(3) 0.0304(15) Uani 1 1 d . . .
C26 C 0.8081(4) 0.66048(18) 0.6488(3) 0.0304(15) Uani 1 1 d . . .
H26 H 0.8587 0.6471 0.6515 0.037 Uiso 1 1 calc R . .
C27 C 0.5195(4) 0.70851(17) 0.6287(3) 0.0323(15) Uani 1 1 d . . .
C28 C 0.4743(4) 0.70441(17) 0.6711(3) 0.0308(15) Uani 1 1 d . . .
H28 H 0.4985 0.7095 0.7133 0.037 Uiso 1 1 calc R . .
C29 C 0.3924(4) 0.69263(18) 0.6499(3) 0.0297(14) Uani 1 1 d . . .
C30 C 0.3573(4) 0.68359(18) 0.5887(3) 0.0299(14) Uani 1 1 d . . .
C31 C 0.4042(4) 0.68691(19) 0.5466(3) 0.0349(16) Uani 1 1 d . . .
H31 H 0.3821 0.6790 0.5052 0.042 Uiso 1 1 calc R . .
C32 C 0.4835(4) 0.70202(17) 0.5668(3) 0.0285(14) Uani 1 1 d . . .
C33 C 0.3429(4) 0.69065(18) 0.6927(3) 0.0292(14) Uani 1 1 d . . .
C34 C 0.2737(4) 0.6701(2) 0.5668(3) 0.0363(16) Uani 1 1 d . . .
C35 C 0.5191(4) 0.69083(19) 0.4723(3) 0.0318(15) Uani 1 1 d . . .
C36 C 0.5281(4) 0.65016(18) 0.4741(3) 0.0280(14) Uani 1 1 d . . .
H36 H 0.5336 0.6361 0.5113 0.034 Uiso 1 1 calc R . .
C37 C 0.5294(4) 0.62898(18) 0.4210(3) 0.0277(14) Uani 1 1 d . . .
C38 C 0.5176(4) 0.65112(18) 0.3668(3) 0.0285(14) Uani 1 1 d . . .
H38 H 0.5185 0.6378 0.3300 0.034 Uiso 1 1 calc R . .
C39 C 0.5048(4) 0.69148(19) 0.3669(3) 0.0316(15) Uani 1 1 d . . .
C40 C 0.5061(4) 0.71293(18) 0.4198(3) 0.0312(15) Uani 1 1 d . . .
H40 H 0.4984 0.7413 0.4194 0.037 Uiso 1 1 calc R . .
C41 C 0.4905(4) 0.69914(18) 0.2600(3) 0.0346(16) Uani 1 1 d . . .
C42 C 0.4173(4) 0.68829(18) 0.2165(3) 0.0371(17) Uani 1 1 d . . .
H42 H 0.3667 0.6876 0.2272 0.044 Uiso 1 1 calc R . .
C43 C 0.4200(4) 0.67859(19) 0.1579(3) 0.0354(16) Uani 1 1 d . . .
C44 C 0.4941(4) 0.67832(19) 0.1420(3) 0.0371(16) Uani 1 1 d . . .
C45 C 0.5655(4) 0.68702(19) 0.1857(3) 0.0355(16) Uani 1 1 d . . .
H45 H 0.6166 0.6854 0.1759 0.043 Uiso 1 1 calc R . .
C46 C 0.5639(4) 0.69813(18) 0.2441(3) 0.0318(15) Uani 1 1 d . . .
C47 C 0.3433(5) 0.6708(2) 0.1114(3) 0.0467(19) Uani 1 1 d . . .
C48 C 0.4940(5) 0.6728(2) 0.0802(4) 0.0434(18) Uani 1 1 d . . .
C49 C 0.7051(4) 0.69066(19) 0.2934(3) 0.0330(15) Uani 1 1 d . . .
C50 C 0.7057(4) 0.65015(19) 0.3044(3) 0.0317(15) Uani 1 1 d . . .
H50 H 0.6558 0.6366 0.3031 0.038 Uiso 1 1 calc R . .
C51 C 0.7791(4) 0.62854(18) 0.3173(3) 0.0284(14) Uani 1 1 d . . .
C52 C 0.8514(4) 0.64916(18) 0.3153(3) 0.0299(14) Uani 1 1 d . . .
H52 H 0.9023 0.6352 0.3235 0.036 Uiso 1 1 calc R . .
C53 C 0.8476(4) 0.6897(2) 0.3013(3) 0.0343(16) Uani 1 1 d . . .
C54 C 0.7744(4) 0.7117(2) 0.2908(3) 0.0362(16) Uani 1 1 d . . .
H54 H 0.7725 0.7397 0.2822 0.043 Uiso 1 1 calc R . .
C55 C 0.9919(4) 0.69789(18) 0.3147(3) 0.0287(14) Uani 1 1 d . . .
C56 C 1.0375(4) 0.68988(19) 0.2730(3) 0.0338(16) Uani 1 1 d . . .
H56 H 1.0126 0.6922 0.2303 0.041 Uiso 1 1 calc R . .
C57 C 1.1184(4) 0.67866(19) 0.2942(3) 0.0335(15) Uani 1 1 d . . .
C58 C 1.1556(4) 0.6743(2) 0.3568(3) 0.0396(17) Uani 1 1 d . . .
C59 C 1.1099(4) 0.68235(19) 0.3981(3) 0.0314(15) Uani 1 1 d . . .
H59 H 1.1335 0.6782 0.4406 0.038 Uiso 1 1 calc R . .
C60 C 1.0307(4) 0.69625(19) 0.3771(3) 0.0341(16) Uani 1 1 d . . .
C61 C 1.1668(4) 0.6729(2) 0.2520(3) 0.0390(17) Uani 1 1 d . . .
C62 C 1.2404(4) 0.6616(2) 0.3801(3) 0.0442(18) Uani 1 1 d . . .
C63 C 0.9958(4) 0.69268(19) 0.4716(3) 0.0316(15) Uani 1 1 d . . .
C64 C 0.9873(4) 0.65184(18) 0.4768(3) 0.0285(14) Uani 1 1 d . . .
H64 H 0.9836 0.6350 0.4424 0.034 Uiso 1 1 calc R . .
C65 C 0.9841(4) 0.63496(18) 0.5322(3) 0.0272(14) Uani 1 1 d . . .
C66 C 0.9921(4) 0.66086(18) 0.5821(3) 0.0284(14) Uani 1 1 d . . .
H66 H 0.9876 0.6506 0.6201 0.034 Uiso 1 1 calc R . .
C67 C 1.0064(4) 0.70097(19) 0.5761(3) 0.0315(15) Uani 1 1 d . . .
C68 C 1.0053(4) 0.71849(18) 0.5206(3) 0.0286(14) Uani 1 1 d . . .
H68 H 1.0107 0.7468 0.5164 0.034 Uiso 1 1 calc R . .
C69 C 1.0221(4) 0.71226(17) 0.6817(3) 0.0293(15) Uani 1 1 d . . .
C70 C 1.0968(4) 0.70215(18) 0.7230(3) 0.0331(15) Uani 1 1 d . . .
H70 H 1.1464 0.7032 0.7110 0.040 Uiso 1 1 calc R . .
C71 C 1.0979(4) 0.69076(18) 0.7809(3) 0.0332(16) Uani 1 1 d . . .
C72 C 1.0271(4) 0.68836(18) 0.7998(3) 0.0326(15) Uani 1 1 d . . .
C73 C 0.9505(4) 0.69815(18) 0.7570(3) 0.0343(16) Uani 1 1 d . . .
H73 H 0.9004 0.6957 0.7682 0.041 Uiso 1 1 calc R . .
C74 C 0.9503(4) 0.71102(17) 0.7000(3) 0.0299(15) Uani 1 1 d . . .
C75 C 1.1762(4) 0.6835(2) 0.8265(3) 0.0418(18) Uani 1 1 d . . .
C76 C 1.0263(5) 0.6785(2) 0.8606(3) 0.0420(18) Uani 1 1 d . . .
C77 C 0.7343(4) 0.57438(18) 0.6967(3) 0.0308(15) Uani 1 1 d . . .
H77A H 0.6785 0.5792 0.7014 0.037 Uiso 1 1 calc R . .
H77B H 0.7422 0.5449 0.6957 0.037 Uiso 1 1 calc R . .
C78 C 0.7964(4) 0.5911(2) 0.7523(3) 0.0345(16) Uani 1 1 d . . .
H78A H 0.7760 0.6171 0.7639 0.041 Uiso 1 1 calc R . .
H78B H 0.8488 0.5963 0.7420 0.041 Uiso 1 1 calc R . .
C79 C 0.8125(5) 0.5623(2) 0.8068(3) 0.051(2) Uani 1 1 d . . .
H79A H 0.7597 0.5501 0.8087 0.062 Uiso 1 1 calc R . .
H79B H 0.8489 0.5403 0.8006 0.062 Uiso 1 1 calc R . .
C80 C 0.8521(5) 0.5833(2) 0.8672(3) 0.051(2) Uani 1 1 d . . .
H80A H 0.9034 0.5965 0.8641 0.061 Uiso 1 1 calc R . .
H80B H 0.8146 0.6048 0.8735 0.061 Uiso 1 1 calc R . .
C81 C 0.8723(5) 0.5563(3) 0.9222(3) 0.064(3) Uani 1 1 d . . .
H81A H 0.9138 0.5363 0.9180 0.076 Uiso 1 1 calc R . .
H81B H 0.8221 0.5416 0.9241 0.076 Uiso 1 1 calc R . .
C82 C 0.9056(5) 0.5797(3) 0.9820(3) 0.055(2) Uani 1 1 d . . .
H82A H 0.9555 0.5947 0.9797 0.066 Uiso 1 1 calc R . .
H82B H 0.8640 0.5998 0.9859 0.066 Uiso 1 1 calc R . .
C83 C 0.9269(5) 0.5538(3) 1.0384(3) 0.060(2) Uani 1 1 d . . .
H83A H 0.9684 0.5336 1.0346 0.071 Uiso 1 1 calc R . .
H83B H 0.8771 0.5390 1.0411 0.071 Uiso 1 1 calc R . .
C84 C 0.9608(5) 0.5779(2) 1.0978(3) 0.0464(19) Uani 1 1 d . . .
H84A H 1.0103 0.5929 1.0950 0.056 Uiso 1 1 calc R . .
H84B H 0.9191 0.5979 1.1019 0.056 Uiso 1 1 calc R . .
C85 C 0.9831(5) 0.5515(2) 1.1545(3) 0.051(2) Uani 1 1 d . . .
H85A H 1.0237 0.5311 1.1498 0.061 Uiso 1 1 calc R . .
H85B H 0.9332 0.5370 1.1578 0.061 Uiso 1 1 calc R . .
C86 C 1.0189(5) 0.5751(2) 1.2137(3) 0.050(2) Uani 1 1 d . . .
H86A H 1.0687 0.5896 1.2106 0.060 Uiso 1 1 calc R . .
H86B H 0.9782 0.5954 1.2186 0.060 Uiso 1 1 calc R . .
C87 C 1.0406(5) 0.5488(2) 1.2690(3) 0.050(2) Uani 1 1 d . . .
H87A H 1.0768 0.5268 1.2622 0.060 Uiso 1 1 calc R . .
H87B H 0.9897 0.5363 1.2741 0.060 Uiso 1 1 calc R . .
C88 C 1.0841(5) 0.5709(2) 1.3286(3) 0.056(2) Uani 1 1 d . . .
H88A H 1.1373 0.5812 1.3256 0.084 Uiso 1 1 calc R . .
H88B H 1.0929 0.5522 1.3631 0.084 Uiso 1 1 calc R . .
H88C H 1.0498 0.5934 1.3350 0.084 Uiso 1 1 calc R . .
C89 C 0.4536(4) 0.56340(18) 0.4017(3) 0.0300(15) Uani 1 1 d . . .
H89A H 0.4598 0.5338 0.4046 0.036 Uiso 1 1 calc R . .
H89B H 0.4220 0.5716 0.4305 0.036 Uiso 1 1 calc R . .
C90 C 0.4020(4) 0.5735(2) 0.3370(3) 0.0363(16) Uani 1 1 d . . .
H90A H 0.3821 0.6017 0.3357 0.044 Uiso 1 1 calc R . .
H90B H 0.4362 0.5711 0.3080 0.044 Uiso 1 1 calc R . .
C91 C 0.3289(5) 0.5450(2) 0.3180(3) 0.052(2) Uani 1 1 d . . .
H91A H 0.3500 0.5179 0.3120 0.063 Uiso 1 1 calc R . .
H91B H 0.3035 0.5430 0.3523 0.063 Uiso 1 1 calc R . .
C92 C 0.2619(5) 0.5557(3) 0.2607(4) 0.065(2) Uani 1 1 d . . .
H92 H 0.2139 0.5382 0.2593 0.078 Uiso 1 1 calc R . .
H92B H 0.2445 0.5838 0.2653 0.078 Uiso 1 1 calc R . .
C93 C 0.2801(5) 0.5527(2) 0.2025(3) 0.053(2) Uani 1 1 d . . .
H93A H 0.3029 0.5255 0.1995 0.064 Uiso 1 1 calc R . .
H93B H 0.3240 0.5724 0.2021 0.064 Uiso 1 1 calc R . .
C94 C 0.2103(5) 0.5595(3) 0.1462(3) 0.053(2) Uani 1 1 d . . .
H94A H 0.1881 0.5868 0.1493 0.063 Uiso 1 1 calc R . .
H94B H 0.1663 0.5400 0.1472 0.063 Uiso 1 1 calc R . .
C95 C 0.2271(6) 0.5561(3) 0.0849(3) 0.064(2) Uani 1 1 d . . .
H95A H 0.2695 0.5763 0.0830 0.077 Uiso 1 1 calc R . .
H95B H 0.2507 0.5292 0.0819 0.077 Uiso 1 1 calc R . .
C96 C 0.1552(5) 0.5619(2) 0.0302(3) 0.049(2) Uani 1 1 d . . .
H96A H 0.1140 0.5410 0.0315 0.059 Uiso 1 1 calc R . .
H96B H 0.1300 0.5883 0.0346 0.059 Uiso 1 1 calc R . .
C97 C 0.1697(6) 0.5607(3) -0.0309(3) 0.064(2) Uani 1 1 d . . .
H97A H 0.1971 0.5348 -0.0346 0.076 Uiso 1 1 calc R . .
H97B H 0.2090 0.5824 -0.0329 0.076 Uiso 1 1 calc R . .
C98 C 0.0977(5) 0.5647(2) -0.0852(3) 0.049(2) Uani 1 1 d . . .
H98A H 0.0583 0.5430 -0.0834 0.058 Uiso 1 1 calc R . .
H98B H 0.0703 0.5906 -0.0817 0.058 Uiso 1 1 calc R . .
C99 C 0.1135(6) 0.5633(3) -0.1465(4) 0.075(3) Uani 1 1 d . . .
H99A H 0.1402 0.5372 -0.1503 0.090 Uiso 1 1 calc R . .
H99B H 0.1534 0.5848 -0.1482 0.090 Uiso 1 1 calc R . .
C100 C 0.0404(5) 0.5679(3) -0.2007(3) 0.060(2) Uani 1 1 d . . .
H10A H -0.0017 0.5481 -0.1982 0.089 Uiso 1 1 calc R . .
H10B H 0.0571 0.5634 -0.2383 0.089 Uiso 1 1 calc R . .
H10C H 0.0180 0.5951 -0.2012 0.089 Uiso 1 1 calc R . .
C101 C 0.7885(4) 0.56192(19) 0.2686(2) 0.0309(15) Uani 1 1 d . . .
H10D H 0.8423 0.5699 0.2625 0.037 Uiso 1 1 calc R . .
H10E H 0.7901 0.5324 0.2752 0.037 Uiso 1 1 calc R . .
C102 C 0.7221(5) 0.5709(3) 0.2095(3) 0.056(2) Uani 1 1 d . . .
H10F H 0.6709 0.5570 0.2112 0.067 Uiso 1 1 calc R . .
H10G H 0.7108 0.6002 0.2076 0.067 Uiso 1 1 calc R . .
C103 C 0.7427(5) 0.5586(2) 0.1524(3) 0.0436(19) Uani 1 1 d . . .
H10H H 0.7918 0.5738 0.1493 0.052 Uiso 1 1 calc R . .
H10I H 0.7570 0.5297 0.1552 0.052 Uiso 1 1 calc R . .
C104 C 0.6753(5) 0.5655(3) 0.0958(3) 0.059(2) Uani 1 1 d . . .
H10J H 0.6532 0.5929 0.0983 0.071 Uiso 1 1 calc R . .
H10K H 0.6307 0.5462 0.0959 0.071 Uiso 1 1 calc R . .
C105 C 0.6943(5) 0.5618(2) 0.0348(3) 0.052(2) Uani 1 1 d . . .
H10L H 0.7410 0.5799 0.0351 0.063 Uiso 1 1 calc R . .
H10M H 0.7125 0.5339 0.0306 0.063 Uiso 1 1 calc R . .
C106 C 0.6263(5) 0.5714(3) -0.0194(3) 0.060(2) Uani 1 1 d . . .
H10N H 0.6024 0.5975 -0.0117 0.072 Uiso 1 1 calc R . .
H10O H 0.5832 0.5507 -0.0227 0.072 Uiso 1 1 calc R . .
C107 C 0.6441(6) 0.5743(3) -0.0803(3) 0.063(3) Uani 1 1 d . . .
H10P H 0.6896 0.5938 -0.0765 0.076 Uiso 1 1 calc R . .
H10Q H 0.6644 0.5477 -0.0895 0.076 Uiso 1 1 calc R . .
C108 C 0.5756(5) 0.5865(3) -0.1339(3) 0.053(2) Uani 1 1 d . . .
H10R H 0.5473 0.6100 -0.1220 0.063 Uiso 1 1 calc R . .
H10S H 0.5353 0.5642 -0.1439 0.063 Uiso 1 1 calc R . .
C109 C 0.6009(6) 0.5973(3) -0.1909(4) 0.086(3) Uani 1 1 d . . .
H10T H 0.6353 0.5753 -0.2000 0.103 Uiso 1 1 calc R . .
H10U H 0.6350 0.6219 -0.1828 0.103 Uiso 1 1 calc R . .
C110 C 0.5279(6) 0.6044(3) -0.2475(3) 0.081(3) Uani 1 1 d . . .
H11A H 0.4872 0.6213 -0.2347 0.097 Uiso 1 1 calc R . .
H11B H 0.5484 0.6204 -0.2772 0.097 Uiso 1 1 calc R . .
C111 C 0.4841(6) 0.5691(3) -0.2802(5) 0.078(3) Uani 1 1 d . . .
H11C H 0.4559 0.5551 -0.2532 0.094 Uiso 1 1 calc R . .
H11D H 0.5249 0.5503 -0.2890 0.094 Uiso 1 1 calc R . .
C112 C 0.4212(6) 0.5797(3) -0.3398(4) 0.069(3) Uani 1 1 d . . .
H11E H 0.3819 0.5993 -0.3319 0.104 Uiso 1 1 calc R . .
H11F H 0.3918 0.5553 -0.3578 0.104 Uiso 1 1 calc R . .
H11G H 0.4493 0.5913 -0.3683 0.104 Uiso 1 1 calc R . .
C113 C 1.0660(4) 0.57165(18) 0.5647(3) 0.0278(14) Uani 1 1 d . . .
H11H H 1.0621 0.5422 0.5697 0.033 Uiso 1 1 calc R . .
H11I H 1.0977 0.5764 0.5345 0.033 Uiso 1 1 calc R . .
C114 C 1.1140(4) 0.58997(19) 0.6266(3) 0.0328(15) Uani 1 1 d . . .
H11J H 1.1365 0.6164 0.6189 0.039 Uiso 1 1 calc R . .
H11K H 1.0750 0.5949 0.6515 0.039 Uiso 1 1 calc R . .
C115 C 1.1840(4) 0.5640(2) 0.6634(3) 0.0392(17) Uani 1 1 d . . .
H11L H 1.2229 0.5584 0.6388 0.047 Uiso 1 1 calc R . .
H11M H 1.1619 0.5380 0.6732 0.047 Uiso 1 1 calc R . .
C116 C 1.2290(4) 0.5852(2) 0.7223(3) 0.0409(18) Uani 1 1 d . . .
H11N H 1.2660 0.6058 0.7127 0.049 Uiso 1 1 calc R . .
H11O H 1.1882 0.5994 0.7389 0.049 Uiso 1 1 calc R . .
C117 C 1.2791(5) 0.5576(2) 0.7711(3) 0.0461(19) Uani 1 1 d . . .
H11P H 1.3203 0.5435 0.7549 0.055 Uiso 1 1 calc R . .
H11Q H 1.2423 0.5370 0.7810 0.055 Uiso 1 1 calc R . .
C118 C 1.3244(5) 0.5805(2) 0.8311(3) 0.050(2) Uani 1 1 d . . .
H11R H 1.3717 0.5953 0.8239 0.060 Uiso 1 1 calc R . .
H11S H 1.2863 0.6005 0.8407 0.060 Uiso 1 1 calc R . .
C119 C 1.3551(5) 0.5531(2) 0.8858(3) 0.050(2) Uani 1 1 d . . .
H11T H 1.3093 0.5355 0.8893 0.060 Uiso 1 1 calc R . .
H11U H 1.3989 0.5356 0.8785 0.060 Uiso 1 1 calc R . .
C120 C 1.3883(5) 0.5748(2) 0.9454(3) 0.051(2) Uani 1 1 d . . .
H12A H 1.3470 0.5947 0.9504 0.061 Uiso 1 1 calc R . .
H12B H 1.4382 0.5899 0.9437 0.061 Uiso 1 1 calc R . .
C121 C 1.4098(5) 0.5472(2) 1.0013(3) 0.051(2) Uani 1 1 d . . .
H12C H 1.3602 0.5318 1.0026 0.061 Uiso 1 1 calc R . .
H12D H 1.4521 0.5277 0.9969 0.061 Uiso 1 1 calc R . .
C122 C 1.4417(5) 0.5699(2) 1.0615(3) 0.051(2) Uani 1 1 d . . .
H12E H 1.4003 0.5903 1.0648 0.062 Uiso 1 1 calc R . .
H12F H 1.4926 0.5844 1.0607 0.062 Uiso 1 1 calc R . .
C123 C 1.4599(5) 0.5429(2) 1.1180(3) 0.053(2) Uani 1 1 d . . .
H12G H 1.4095 0.5277 1.1184 0.064 Uiso 1 1 calc R . .
H12H H 1.5028 0.5231 1.1157 0.064 Uiso 1 1 calc R . .
C124 C 1.4887(5) 0.5668(3) 1.1771(3) 0.062(2) Uani 1 1 d . . .
H12I H 1.5375 0.5826 1.1764 0.093 Uiso 1 1 calc R . .
H12J H 1.5024 0.5483 1.2119 0.093 Uiso 1 1 calc R . .
H12K H 1.4448 0.5850 1.1810 0.093 Uiso 1 1 calc R . .
C1R C 0.0057(6) 0.8007(2) 0.3572(5) 0.063(2) Uani 1 1 d . . .
C2R C -0.0666(5) 0.8094(2) 0.3760(3) 0.0484(19) Uani 1 1 d . . .
H2R1 H -0.0902 0.8349 0.3579 0.073 Uiso 1 1 calc R . .
H2R2 H -0.0523 0.8114 0.4206 0.073 Uiso 1 1 calc R . .
H2R3 H -0.1068 0.7877 0.3622 0.073 Uiso 1 1 calc R . .
C1S C 0.5134(5) 0.8093(2) 0.5885(4) 0.052(2) Uani 1 1 d . . .
C2S C 0.5851(5) 0.8186(3) 0.5673(3) 0.056(2) Uani 1 1 d . . .
H2S1 H 0.6247 0.8339 0.5989 0.084 Uiso 1 1 calc R . .
H2S2 H 0.5683 0.8346 0.5298 0.084 Uiso 1 1 calc R . .
H2S3 H 0.6106 0.7935 0.5590 0.084 Uiso 1 1 calc R . .
C1T C 0.7610(6) 0.6954(3) 0.0834(4) 0.071(3) Uani 1 1 d . . .
H1T H 0.8143 0.7046 0.0769 0.085 Uiso 1 1 calc R . .
C1U C 0.2668(9) 0.7805(4) 0.3864(7) 0.124(5) Uani 1 1 d . . .
H1U H 0.2075 0.7886 0.3752 0.149 Uiso 1 1 calc R . .
N1P N 0.7482(5) 0.7184(4) 0.4761(3) 0.082(3) Uani 1 1 d . . .
O1P O 0.7563(3) 0.65083(17) 0.4770(2) 0.0473(13) Uani 1 1 d . . .
C1P C 0.7386(9) 0.6822(4) 0.4858(6) 0.139(7) Uani 1 1 d . . .
H1P H 0.7016 0.6805 0.5106 0.166 Uiso 1 1 calc R . .
C2P C 0.7946(9) 0.7280(5) 0.4435(7) 0.145(6) Uani 1 1 d . . .
H2P1 H 0.8267 0.7045 0.4376 0.217 Uiso 1 1 calc R . .
H2P2 H 0.8319 0.7495 0.4638 0.217 Uiso 1 1 calc R . .
H2P3 H 0.7613 0.7376 0.4037 0.217 Uiso 1 1 calc R . .
C3P C 0.7110(10) 0.7468(6) 0.4983(8) 0.176(8) Uani 1 1 d . . .
H3P1 H 0.6930 0.7362 0.5328 0.264 Uiso 1 1 calc R . .
H3P2 H 0.6631 0.7563 0.4665 0.264 Uiso 1 1 calc R . .
H3P3 H 0.7491 0.7693 0.5123 0.264 Uiso 1 1 calc R . .
Cl1T Cl 0.7829(2) 0.66410(9) 0.14775(13) 0.0922(9) Uani 1 1 d . . .
Cl2T Cl 0.70635(17) 0.73771(8) 0.09525(15) 0.0904(9) Uani 1 1 d . . .
Cl3T Cl 0.7077(2) 0.66861(10) 0.01863(13) 0.1137(11) Uani 1 1 d . . .
Cl1U Cl 0.3184(6) 0.82041(17) 0.3931(5) 0.349(7) Uani 1 1 d . . .
Cl2U Cl 0.2835(3) 0.75192(12) 0.32033(17) 0.1372(15) Uani 1 1 d . . .
Cl3U Cl 0.2817(4) 0.75018(12) 0.44615(18) 0.195(3) Uani 1 1 d . . .
N1 N 0.6516(3) 0.58610(14) 0.5243(2) 0.0250(11) Uani 1 1 d . . .
H1N H 0.6859 0.5997 0.5087 0.030 Uiso 1 1 calc R . .
N2 N 0.6651(3) 0.58716(14) 0.3822(2) 0.0259(11) Uani 1 1 d . . .
H2N H 0.6852 0.6088 0.4035 0.031 Uiso 1 1 calc R . .
N3 N 0.8679(3) 0.58649(14) 0.4378(2) 0.0257(11) Uani 1 1 d . . .
H3N H 0.8354 0.6037 0.4493 0.031 Uiso 1 1 calc R . .
N4 N 0.8504(3) 0.59417(14) 0.5779(2) 0.0248(11) Uani 1 1 d . . .
H4N H 0.8267 0.6131 0.5519 0.030 Uiso 1 1 calc R . .
N5 N 0.3018(4) 0.68992(18) 0.7256(3) 0.0419(15) Uani 1 1 d . . .
N6 N 0.2062(4) 0.6605(2) 0.5483(3) 0.0521(17) Uani 1 1 d . . .
N7 N 0.2831(5) 0.6653(2) 0.0761(4) 0.075(2) Uani 1 1 d . . .
N8 N 0.4971(5) 0.6699(2) 0.0305(4) 0.063(2) Uani 1 1 d . . .
N9 N 1.2067(4) 0.6695(2) 0.2177(3) 0.0528(17) Uani 1 1 d . . .
N10 N 1.3074(4) 0.6526(2) 0.3978(3) 0.062(2) Uani 1 1 d . . .
N11 N 1.2367(4) 0.6786(2) 0.8645(3) 0.0575(18) Uani 1 1 d . . .
N12 N 1.0283(5) 0.6720(2) 0.9114(3) 0.0595(19) Uani 1 1 d . . .
N1R N 0.0630(5) 0.7939(3) 0.3395(4) 0.082(2) Uani 1 1 d . . .
N1S N 0.4587(5) 0.8014(2) 0.6050(4) 0.082(3) Uani 1 1 d . . .
O1 O 0.8787(3) 0.72433(12) 0.6591(2) 0.0354(11) Uani 1 1 d . . .
O2 O 0.5979(3) 0.72392(13) 0.6483(2) 0.0377(11) Uani 1 1 d . . .
O3 O 0.5302(3) 0.71213(12) 0.52809(19) 0.0326(10) Uani 1 1 d . . .
O4 O 0.4857(3) 0.71524(12) 0.3139(2) 0.0383(12) Uani 1 1 d . . .
O5 O 0.6318(3) 0.71249(13) 0.2873(2) 0.0384(11) Uani 1 1 d . . .
O6 O 0.9134(3) 0.71209(13) 0.2930(2) 0.0379(11) Uani 1 1 d . . .
O7 O 0.9850(3) 0.71052(13) 0.41425(19) 0.0335(11) Uani 1 1 d . . .
O8 O 1.0209(3) 0.72774(12) 0.62563(19) 0.0333(11) Uani 1 1 d . . .
N1Q N 0.7107(9) 0.4319(4) 0.4955(6) 0.105(3) Uani 0.75 1 d PDU A 1
C1Q C 0.7403(9) 0.4636(3) 0.5044(6) 0.086(3) Uani 0.75 1 d PDU A 1
C2Q C 0.7689(8) 0.5047(3) 0.4862(6) 0.065(3) Uani 0.75 1 d PDU A 1
H2Q1 H 0.7491 0.5081 0.4418 0.098 Uiso 0.75 1 calc PR A 1
H2Q2 H 0.8291 0.5059 0.4988 0.098 Uiso 0.75 1 calc PR A 1
H2Q3 H 0.7467 0.5263 0.5066 0.098 Uiso 0.75 1 calc PR A 1
C1Q' C 0.7302(7) 0.4692(3) 0.4839(7) 0.076(4) Uani 0.25 1 d PDU B 2
H1Q' H 0.6930 0.4644 0.4420 0.092 Uiso 0.25 1 calc PR B 2
Cl1Q Cl 0.8053(6) 0.5024(3) 0.4745(4) 0.061(2) Uani 0.25 1 d PDU B 2
Cl2Q Cl 0.7683(8) 0.4223(3) 0.5116(6) 0.098(3) Uani 0.25 1 d PDU B 2
Cl3Q Cl 0.6692(7) 0.4901(3) 0.5262(6) 0.109(3) Uani 0.25 1 d PDU B 2

loop_
_atom_site_aniso_label
_atom_site_aniso_U_11
_atom_site_aniso_U_22
_atom_site_aniso_U_33
_atom_site_aniso_U_23
_atom_site_aniso_U_13
_atom_site_aniso_U_12
C1 0.023(3) 0.029(3) 0.029(3) -0.001(2) 0.004(3) -0.007(3)
C2 0.030(4) 0.025(3) 0.024(3) 0.003(2) 0.003(3) 0.000(3)
C3 0.044(4) 0.051(4) 0.018(3) 0.006(3) -0.010(3) -0.025(3)
C4 0.032(4) 0.057(4) 0.020(3) 0.003(3) -0.004(3) -0.030(3)
C5 0.027(3) 0.025(3) 0.017(3) 0.006(2) -0.009(3) -0.004(3)
C6 0.019(3) 0.030(3) 0.017(3) 0.007(2) -0.005(2) 0.002(2)
C7 0.027(3) 0.026(3) 0.021(3) 0.011(2) -0.005(3) 0.004(3)
C8 0.022(3) 0.033(3) 0.035(4) 0.003(3) -0.002(3) -0.003(3)
C9 0.032(4) 0.034(4) 0.027(3) -0.003(3) 0.004(3) 0.000(3)
C10 0.025(3) 0.026(3) 0.018(3) 0.004(2) -0.005(3) 0.008(3)
C11 0.022(3) 0.035(3) 0.022(3) 0.007(2) 0.002(3) 0.007(3)
C12 0.025(3) 0.032(3) 0.012(3) 0.003(2) -0.003(2) 0.004(3)
C13 0.038(4) 0.032(3) 0.013(3) 0.001(2) -0.005(3) 0.009(3)
C14 0.027(3) 0.034(3) 0.022(3) -0.001(2) -0.002(3) 0.010(3)
C15 0.021(3) 0.030(3) 0.020(3) 0.000(2) -0.003(3) 0.003(3)
C16 0.022(3) 0.025(3) 0.019(3) -0.005(2) -0.005(3) -0.002(2)
C17 0.017(3) 0.031(3) 0.014(3) -0.010(2) -0.008(2) -0.001(2)
C18 0.028(3) 0.028(3) 0.019(3) 0.005(2) -0.008(3) 0.004(3)
C19 0.031(3) 0.024(3) 0.018(3) 0.002(2) 0.007(3) 0.000(3)
C20 0.030(4) 0.030(3) 0.020(3) -0.001(2) 0.000(3) -0.010(3)
C21 0.020(3) 0.034(3) 0.022(3) -0.004(2) -0.004(3) 0.000(3)
C22 0.022(3) 0.035(3) 0.027(3) -0.005(3) 0.003(3) -0.004(3)
C23 0.022(3) 0.038(4) 0.026(3) -0.005(3) 0.001(3) -0.003(3)
C24 0.029(4) 0.030(3) 0.039(4) -0.008(3) 0.006(3) -0.004(3)
C25 0.017(3) 0.039(4) 0.034(4) -0.008(3) 0.005(3) -0.006(3)
C26 0.022(3) 0.030(3) 0.035(4) -0.003(3) 0.002(3) -0.003(3)
C27 0.027(4) 0.022(3) 0.049(4) -0.001(3) 0.012(3) 0.001(3)
C28 0.025(3) 0.022(3) 0.045(4) -0.009(3) 0.009(3) -0.002(3)
C29 0.027(4) 0.035(3) 0.028(3) -0.005(3) 0.008(3) 0.005(3)
C30 0.020(3) 0.037(4) 0.033(4) 0.005(3) 0.006(3) -0.001(3)
C31 0.032(4) 0.040(4) 0.028(3) 0.006(3) 0.000(3) 0.002(3)
C32 0.025(3) 0.027(3) 0.033(4) 0.006(3) 0.008(3) 0.000(3)
C33 0.021(3) 0.030(3) 0.033(4) -0.005(3) 0.002(3) 0.000(3)
C34 0.027(4) 0.050(4) 0.030(4) -0.003(3) 0.004(3) -0.002(3)
C35 0.025(3) 0.040(4) 0.034(4) 0.000(3) 0.013(3) -0.001(3)
C36 0.025(3) 0.033(3) 0.024(3) 0.004(2) 0.003(3) 0.000(3)
C37 0.019(3) 0.033(3) 0.028(3) 0.009(3) 0.001(3) 0.001(3)
C38 0.018(3) 0.038(4) 0.027(3) 0.008(3) 0.001(3) 0.004(3)
C39 0.027(4) 0.035(4) 0.031(3) 0.015(3) 0.005(3) 0.005(3)
C40 0.030(4) 0.026(3) 0.040(4) 0.006(3) 0.013(3) -0.001(3)
C41 0.037(4) 0.027(3) 0.039(4) 0.020(3) 0.010(3) 0.007(3)
C42 0.026(4) 0.028(3) 0.053(4) 0.023(3) 0.003(3) 0.007(3)
C43 0.028(4) 0.036(4) 0.040(4) 0.009(3) 0.005(3) 0.005(3)
C44 0.032(4) 0.035(4) 0.043(4) 0.003(3) 0.007(3) -0.001(3)
C45 0.031(4) 0.037(4) 0.041(4) 0.012(3) 0.012(3) 0.009(3)
C46 0.023(3) 0.030(3) 0.037(4) 0.018(3) -0.002(3) 0.010(3)
C47 0.033(4) 0.056(5) 0.046(4) 0.002(3) 0.002(4) 0.012(4)
C48 0.056(5) 0.033(4) 0.040(4) 0.009(3) 0.011(4) 0.002(3)
C49 0.024(3) 0.031(3) 0.039(4) 0.002(3) 0.000(3) 0.008(3)
C50 0.021(3) 0.041(4) 0.031(3) 0.009(3) 0.004(3) -0.001(3)
C51 0.028(3) 0.035(3) 0.021(3) 0.006(2) 0.004(3) 0.006(3)
C52 0.022(3) 0.034(3) 0.031(3) 0.007(3) 0.003(3) 0.007(3)
C53 0.028(4) 0.047(4) 0.026(3) 0.016(3) 0.004(3) 0.004(3)
C54 0.031(4) 0.036(4) 0.043(4) 0.015(3) 0.012(3) 0.006(3)
C55 0.019(3) 0.037(3) 0.026(3) 0.014(3) -0.001(3) 0.007(3)
C56 0.027(4) 0.048(4) 0.022(3) 0.010(3) -0.001(3) 0.000(3)
C57 0.028(4) 0.042(4) 0.030(4) 0.010(3) 0.007(3) 0.006(3)
C58 0.025(4) 0.062(5) 0.030(4) 0.012(3) 0.005(3) 0.009(3)
C59 0.021(3) 0.046(4) 0.026(3) 0.010(3) 0.005(3) 0.007(3)
C60 0.033(4) 0.041(4) 0.027(3) 0.008(3) 0.006(3) 0.000(3)
C61 0.029(4) 0.063(5) 0.023(3) 0.018(3) 0.002(3) 0.004(3)
C62 0.029(4) 0.066(5) 0.035(4) 0.008(3) 0.006(3) 0.010(4)
C63 0.028(4) 0.037(4) 0.030(3) 0.004(3) 0.008(3) 0.001(3)
C64 0.025(3) 0.032(3) 0.027(3) -0.003(3) 0.004(3) 0.004(3)
C65 0.022(3) 0.031(3) 0.025(3) 0.001(2) 0.000(3) 0.002(3)
C66 0.025(3) 0.032(3) 0.029(3) -0.001(3) 0.008(3) -0.002(3)
C67 0.025(3) 0.040(4) 0.029(3) -0.013(3) 0.005(3) -0.004(3)
C68 0.030(4) 0.028(3) 0.026(3) 0.006(2) 0.006(3) 0.001(3)
C69 0.030(4) 0.021(3) 0.037(4) -0.016(3) 0.009(3) -0.008(3)
C70 0.023(4) 0.033(3) 0.045(4) -0.012(3) 0.011(3) -0.007(3)
C71 0.024(3) 0.030(3) 0.043(4) -0.014(3) 0.003(3) -0.008(3)
C72 0.035(4) 0.026(3) 0.033(4) -0.014(3) 0.003(3) -0.006(3)
C73 0.028(4) 0.035(4) 0.039(4) -0.020(3) 0.007(3) -0.010(3)
C74 0.026(4) 0.027(3) 0.033(4) -0.013(3) 0.003(3) 0.000(3)
C75 0.032(4) 0.046(4) 0.046(4) -0.015(3) 0.008(4) -0.007(3)
C76 0.040(4) 0.044(4) 0.037(4) -0.006(3) 0.003(3) -0.008(3)
C77 0.031(4) 0.032(3) 0.025(3) 0.000(2) 0.001(3) -0.003(3)
C78 0.033(4) 0.049(4) 0.019(3) 0.002(3) 0.002(3) -0.008(3)
C79 0.057(5) 0.062(5) 0.027(4) 0.010(3) -0.003(4) -0.020(4)
C80 0.045(5) 0.078(6) 0.025(4) 0.010(3) 0.000(3) -0.013(4)
C81 0.054(5) 0.100(7) 0.026(4) 0.011(4) -0.008(4) -0.022(5)
C82 0.048(5) 0.088(6) 0.019(4) 0.003(4) -0.005(3) -0.009(4)
C83 0.050(5) 0.090(6) 0.034(4) 0.016(4) 0.003(4) -0.004(5)
C84 0.051(5) 0.063(5) 0.019(3) 0.004(3) -0.001(3) -0.003(4)
C85 0.059(5) 0.069(5) 0.022(4) 0.008(3) 0.007(3) -0.001(4)
C86 0.058(5) 0.064(5) 0.023(4) 0.013(3) 0.002(3) 0.006(4)
C87 0.056(5) 0.063(5) 0.025(4) 0.013(3) 0.003(3) 0.010(4)
C88 0.067(6) 0.076(6) 0.023(4) 0.004(3) 0.008(4) 0.003(5)
C89 0.022(3) 0.035(3) 0.026(3) 0.007(3) -0.005(3) -0.004(3)
C90 0.028(4) 0.053(4) 0.022(3) 0.008(3) -0.002(3) 0.003(3)
C91 0.037(4) 0.073(5) 0.034(4) -0.002(4) -0.014(3) -0.005(4)
C92 0.056(6) 0.081(6) 0.043(5) 0.009(4) -0.011(4) 0.008(5)
C93 0.060(5) 0.058(5) 0.033(4) 0.010(3) -0.004(4) 0.008(4)
C94 0.037(4) 0.079(6) 0.031(4) -0.007(4) -0.011(3) 0.005(4)
C95 0.075(6) 0.078(6) 0.032(4) 0.001(4) 0.003(4) 0.017(5)
C96 0.049(5) 0.058(5) 0.032(4) -0.005(3) -0.004(4) 0.004(4)
C97 0.071(6) 0.074(6) 0.041(5) -0.001(4) 0.005(4) 0.010(5)
C98 0.046(5) 0.063(5) 0.030(4) -0.004(3) 0.000(3) 0.001(4)
C99 0.085(7) 0.097(7) 0.035(5) -0.003(4) 0.003(5) 0.012(6)
C100 0.062(6) 0.075(6) 0.037(4) -0.012(4) 0.006(4) -0.012(5)
C101 0.025(3) 0.044(4) 0.017(3) 0.001(3) -0.006(3) 0.008(3)
C102 0.033(4) 0.100(7) 0.030(4) 0.015(4) 0.000(3) 0.025(4)
C103 0.054(5) 0.046(4) 0.020(3) 0.002(3) -0.008(3) 0.001(4)
C104 0.056(5) 0.087(6) 0.026(4) -0.001(4) -0.004(4) 0.014(5)
C105 0.064(6) 0.054(5) 0.028(4) 0.000(3) -0.008(4) -0.006(4)
C106 0.055(5) 0.081(6) 0.035(4) 0.004(4) -0.002(4) 0.010(5)
C107 0.086(7) 0.074(6) 0.025(4) -0.003(4) 0.008(4) 0.016(5)
C108 0.054(5) 0.069(5) 0.028(4) -0.003(3) 0.000(4) 0.012(4)
C109 0.090(8) 0.126(9) 0.035(5) 0.004(5) 0.003(5) 0.035(7)
C110 0.080(7) 0.138(9) 0.021(4) 0.011(5) 0.007(4) 0.044(7)
C111 0.050(6) 0.061(6) 0.114(9) 0.000(5) 0.006(6) 0.003(5)
C112 0.061(6) 0.060(6) 0.079(7) -0.020(5) 0.007(5) 0.008(5)
C113 0.022(3) 0.033(3) 0.024(3) 0.000(2) -0.001(3) 0.004(3)
C114 0.023(3) 0.041(4) 0.026(3) -0.006(3) -0.007(3) -0.005(3)
C115 0.031(4) 0.053(4) 0.026(3) 0.003(3) -0.005(3) -0.001(3)
C116 0.038(4) 0.050(4) 0.024(3) -0.003(3) -0.009(3) 0.003(3)
C117 0.047(5) 0.048(4) 0.030(4) -0.007(3) -0.012(3) 0.012(4)
C118 0.053(5) 0.046(4) 0.035(4) -0.004(3) -0.014(4) 0.010(4)
C119 0.055(5) 0.045(4) 0.035(4) -0.001(3) -0.015(4) 0.004(4)
C120 0.060(5) 0.047(4) 0.029(4) 0.001(3) -0.017(4) 0.006(4)
C121 0.059(5) 0.044(4) 0.036(4) -0.003(3) -0.010(4) -0.002(4)
C122 0.056(5) 0.047(4) 0.039(4) 0.010(3) -0.008(4) -0.003(4)
C123 0.044(5) 0.064(5) 0.040(4) 0.014(4) -0.009(4) 0.003(4)
C124 0.057(5) 0.090(6) 0.026(4) 0.018(4) -0.009(4) -0.003(5)
C1R 0.047(6) 0.043(5) 0.090(7) 0.004(4) 0.003(5) -0.004(4)
C2R 0.046(5) 0.048(4) 0.048(5) 0.004(3) 0.006(4) 0.000(4)
C1S 0.048(5) 0.050(5) 0.054(5) 0.008(4) 0.008(4) 0.000(4)
C2S 0.053(5) 0.071(6) 0.040(4) 0.006(4) 0.006(4) -0.008(4)
C1T 0.063(6) 0.075(6) 0.064(6) 0.013(5) 0.000(5) -0.015(5)
C1U 0.137(12) 0.115(10) 0.154(13) 0.058(9) 0.100(11) 0.012(9)
N1P 0.065(6) 0.161(10) 0.031(4) 0.011(5) 0.030(4) 0.019(6)
O1P 0.044(3) 0.052(3) 0.041(3) -0.004(2) 0.002(2) 0.009(2)
C1P 0.174(14) 0.055(7) 0.109(10) -0.018(6) -0.095(9) 0.035(8)
C2P 0.109(12) 0.178(16) 0.130(13) 0.045(11) 0.001(10) -0.016(11)
C3P 0.116(13) 0.24(2) 0.166(16) -0.111(15) 0.034(12) -0.013(13)
Cl1T 0.107(2) 0.0933(19) 0.0773(18) 0.0205(14) 0.0262(16) 0.0091(16)
Cl2T 0.0683(17) 0.0727(17) 0.127(2) -0.0014(15) 0.0216(16) 0.0056(13)
Cl3T 0.146(3) 0.113(2) 0.0746(19) -0.0081(16) 0.0173(19) -0.031(2)
Cl1U 0.536(15) 0.147(5) 0.518(15) -0.127(7) 0.406(13) -0.156(7)
Cl2U 0.154(4) 0.154(3) 0.104(3) 0.022(2) 0.035(2) -0.052(3)
Cl3U 0.362(8) 0.104(3) 0.090(3) 0.000(2) 0.011(3) 0.016(4)
N1 0.019(3) 0.031(3) 0.022(3) 0.005(2) 0.001(2) -0.005(2)
N2 0.021(3) 0.030(3) 0.022(3) 0.003(2) -0.001(2) 0.003(2)
N3 0.022(3) 0.029(3) 0.022(3) -0.003(2) -0.001(2) 0.009(2)
N4 0.027(3) 0.025(3) 0.019(2) -0.0008(19) -0.001(2) 0.000(2)
N5 0.030(3) 0.051(4) 0.040(3) -0.013(3) 0.003(3) -0.004(3)
N6 0.033(4) 0.088(5) 0.031(3) -0.001(3) 0.000(3) 0.000(3)
N7 0.043(4) 0.100(6) 0.075(5) -0.022(4) 0.003(4) 0.010(4)
N8 0.073(5) 0.061(5) 0.059(5) 0.004(4) 0.024(4) 0.005(4)
N9 0.038(4) 0.089(5) 0.031(3) 0.005(3) 0.009(3) 0.001(3)
N10 0.034(4) 0.101(6) 0.051(4) 0.003(4) 0.012(3) 0.014(4)
N11 0.037(4) 0.072(5) 0.054(4) -0.017(3) -0.004(3) 0.001(3)
N12 0.074(5) 0.062(4) 0.043(4) -0.012(3) 0.017(4) -0.019(4)
N1R 0.065(6) 0.080(6) 0.102(7) 0.016(5) 0.024(5) 0.002(5)
N1S 0.054(5) 0.060(5) 0.138(8) 0.020(5) 0.036(5) 0.009(4)
O1 0.020(2) 0.034(2) 0.046(3) -0.002(2) -0.001(2) -0.0057(19)
O2 0.023(2) 0.037(2) 0.052(3) -0.015(2) 0.007(2) -0.002(2)
O3 0.031(3) 0.038(3) 0.031(2) -0.0011(19) 0.013(2) -0.003(2)
O4 0.046(3) 0.034(2) 0.035(3) 0.020(2) 0.012(2) 0.016(2)
O5 0.028(3) 0.043(3) 0.042(3) 0.007(2) 0.005(2) 0.010(2)
O6 0.023(2) 0.046(3) 0.043(3) 0.021(2) 0.006(2) 0.004(2)
O7 0.032(3) 0.042(3) 0.030(2) 0.0044(19) 0.013(2) 0.005(2)
O8 0.040(3) 0.033(2) 0.029(2) -0.0099(18) 0.012(2) -0.009(2)
N1Q 0.108(5) 0.099(4) 0.105(5) 0.010(4) 0.023(4) -0.020(4)
C1Q 0.091(5) 0.085(4) 0.081(5) 0.003(4) 0.023(4) -0.002(4)
C2Q 0.066(5) 0.063(4) 0.061(5) -0.011(4) 0.005(4) 0.010(4)
C1Q' 0.077(6) 0.077(6) 0.075(7) 0.005(4) 0.020(5) -0.008(4)
Cl1Q 0.067(4) 0.059(4) 0.055(4) -0.001(3) 0.015(3) -0.003(3)
Cl2Q 0.101(5) 0.082(4) 0.114(5) 0.019(4) 0.035(4) -0.002(3)
Cl3Q 0.103(5) 0.111(5) 0.125(5) 0.003(4) 0.053(4) 0.000(4)

loop_
_atom_type_symbol
_atom_type_description
_atom_type_scat_dispersion_real
_atom_type_scat_dispersion_imag
_atom_type_scat_source
C C 0.0033 0.0016 'International Tables Vol C Tables 4.2.6.8 and 6.1.1.4'
H H 0.0000 0.0000 'International Tables Vol C Tables 4.2.6.8 and 6.1.1.4'
N N 0.0061 0.0033 'International Tables Vol C Tables 4.2.6.8 and 6.1.1.4'
O O 0.0106 0.0060 'International Tables Vol C Tables 4.2.6.8 and 6.1.1.4'
Cl Cl 0.1484 0.1585 'International Tables Vol C Tables 4.2.6.8 and 6.1.1.4'

loop_
_geom_angle_atom_site_label_1
_geom_angle_atom_site_label_2
_geom_angle_atom_site_label_3
_geom_angle
C20 C1 C2 110.6(5)
C20 C1 C21 111.5(5)
C2 C1 C21 110.6(5)
C20 C1 C77 107.8(5)
C2 C1 C77 108.0(5)
C21 C1 C77 108.1(5)
N1 C2 C3 106.6(5)
N1 C2 C1 122.7(5)
C3 C2 C1 130.8(5)
C2 C3 C4 107.2(6)
C5 C4 C3 108.2(6)
C4 C5 N1 108.2(5)
C4 C5 C6 130.8(5)
N1 C5 C6 120.2(5)
C7 C6 C5 111.5(5)
C7 C6 C89 111.0(5)
C5 C6 C89 108.0(5)
C7 C6 C37 111.3(5)
C5 C6 C37 108.1(5)
C89 C6 C37 106.9(5)
N2 C7 C8 106.5(6)
N2 C7 C6 124.5(5)
C8 C7 C6 128.9(6)
C7 C8 C9 108.5(6)
C10 C9 C8 107.7(6)
C9 C10 N2 105.3(6)
C9 C10 C11 130.2(6)
N2 C10 C11 124.5(5)
C12 C11 C10 109.5(5)
C12 C11 C51 109.9(5)
C10 C11 C51 112.0(5)
C12 C11 C101 107.9(5)
C10 C11 C101 110.0(5)
C51 C11 C101 107.5(5)
C13 C12 N3 106.3(5)
C13 C12 C11 130.8(5)
N3 C12 C11 122.9(5)
C12 C13 C14 108.1(5)
C15 C14 C13 108.6(5)
C14 C15 N3 106.2(5)
C14 C15 C16 132.6(5)
N3 C15 C16 120.7(5)
C15 C16 C17 109.3(5)
C15 C16 C65 108.4(5)
C17 C16 C65 112.5(5)
C15 C16 C113 108.6(5)
C17 C16 C113 109.6(5)
C65 C16 C113 108.4(5)
N4 C17 C18 106.9(5)
N4 C17 C16 124.2(5)
C18 C17 C16 128.8(5)
C17 C18 C19 108.0(5)
C20 C19 C18 107.9(5)
N4 C20 C19 106.0(6)
N4 C20 C1 123.8(5)
C19 C20 C1 130.2(6)
C26 C21 C22 117.9(6)
C26 C21 C1 120.8(5)
C22 C21 C1 121.2(5)
C23 C22 C21 120.0(6)
O2 C23 C24 113.9(5)
O2 C23 C22 124.8(6)
C24 C23 C22 121.3(6)
C25 C24 C23 117.0(6)
C24 C25 C26 122.7(6)
C24 C25 O1 116.8(5)
C26 C25 O1 120.3(6)
C21 C26 C25 121.0(6)
O2 C27 C28 118.2(6)
O2 C27 C32 120.2(6)
C28 C27 C32 121.1(6)
C27 C28 C29 118.0(6)
C30 C29 C28 121.5(6)
C30 C29 C33 119.7(6)
C28 C29 C33 118.8(5)
C29 C30 C31 119.9(6)
C29 C30 C34 121.9(6)
C31 C30 C34 118.2(6)
C32 C31 C30 118.5(6)
O3 C32 C31 123.3(6)
O3 C32 C27 116.2(5)
C31 C32 C27 120.5(6)
N5 C33 C29 177.8(7)
N6 C34 C30 177.7(8)
C36 C35 C40 123.3(6)
C36 C35 O3 118.9(5)
C40 C35 O3 117.6(6)
C35 C36 C37 120.1(6)
C38 C37 C36 117.5(6)
C38 C37 C6 123.1(5)
C36 C37 C6 119.4(5)
C39 C38 C37 120.2(6)
C38 C39 C40 122.7(5)
C38 C39 O4 123.7(6)
C40 C39 O4 113.6(5)
C35 C40 C39 116.1(6)
O4 C41 C46 121.4(6)
O4 C41 C42 118.7(6)
C46 C41 C42 119.4(7)
C43 C42 C41 119.1(7)
C42 C43 C44 121.1(6)
C42 C43 C47 119.0(7)
C44 C43 C47 119.7(7)
C45 C44 C43 119.1(7)
C45 C44 C48 120.7(7)
C43 C44 C48 119.9(7)
C44 C45 C46 120.6(7)
O5 C46 C41 116.1(6)
O5 C46 C45 123.1(6)
C41 C46 C45 120.6(6)
N7 C47 C43 178.4(9)
N8 C48 C44 176.3(9)
C50 C49 C54 122.7(6)
C50 C49 O5 119.2(6)
C54 C49 O5 118.0(5)
C49 C50 C51 120.6(6)
C50 C51 C52 118.1(6)
C50 C51 C11 120.6(6)
C52 C51 C11 121.1(5)
C53 C52 C51 119.6(6)
C52 C53 O6 124.3(6)
C52 C53 C54 122.1(6)
O6 C53 C54 113.5(5)
C49 C54 C53 116.8(6)
O6 C55 C60 121.5(6)
O6 C55 C56 118.7(5)
C60 C55 C56 119.2(6)
C57 C56 C55 119.5(6)
C56 C57 C58 121.1(6)
C56 C57 C61 119.7(6)
C58 C57 C61 119.1(6)
C59 C58 C57 119.1(6)
C59 C58 C62 118.9(6)
C57 C58 C62 121.9(6)
C60 C59 C58 119.8(6)
C59 C60 O7 124.1(6)
C59 C60 C55 120.8(6)
O7 C60 C55 115.1(6)
N9 C61 C57 177.8(8)
N10 C62 C58 178.2(9)
C64 C63 C68 122.4(6)
C64 C63 O7 120.6(5)
C68 C63 O7 116.5(5)
C63 C64 C65 120.4(6)
C64 C65 C66 117.8(6)
C64 C65 C16 120.5(5)
C66 C65 C16 121.6(5)
C67 C66 C65 119.8(6)
C66 C67 C68 122.8(6)
C66 C67 O8 122.3(6)
C68 C67 O8 114.9(5)
C63 C68 C67 116.4(6)
O8 C69 C74 119.8(6)
O8 C69 C70 120.0(6)
C74 C69 C70 119.7(6)
C71 C70 C69 119.3(6)
C70 C71 C72 122.1(6)
C70 C71 C75 120.2(6)
C72 C71 C75 117.6(6)
C71 C72 C76 123.5(6)
C71 C72 C73 118.5(6)
C76 C72 C73 117.9(6)
C74 C73 C72 119.1(6)
C73 C74 O1 121.0(6)
C73 C74 C69 121.2(6)
O1 C74 C69 117.8(6)
N11 C75 C71 177.1(8)
N12 C76 C72 176.8(8)
C78 C77 C1 115.4(5)
C77 C78 C79 112.2(5)
C80 C79 C78 112.4(6)
C81 C80 C79 115.0(7)
C80 C81 C82 112.4(7)
C83 C82 C81 114.2(7)
C82 C83 C84 113.3(7)
C85 C84 C83 113.0(6)
C84 C85 C86 113.4(6)
C87 C86 C85 112.8(6)
C86 C87 C88 114.2(6)
C90 C89 C6 117.9(5)
C91 C90 C89 110.1(5)
C92 C91 C90 117.1(7)
C93 C92 C91 118.3(8)
C92 C93 C94 117.2(7)
C93 C94 C95 118.5(7)
C96 C95 C94 116.6(8)
C97 C96 C95 118.3(7)
C96 C97 C98 118.2(8)
C99 C98 C97 117.4(7)
C98 C99 C100 116.7(8)
C102 C101 C11 117.0(5)
C103 C102 C101 115.0(6)
C104 C103 C102 114.1(7)
C103 C104 C105 118.7(7)
C106 C105 C104 116.1(8)
C105 C106 C107 118.8(8)
C108 C107 C106 117.9(8)
C107 C108 C109 115.3(8)
C108 C109 C110 113.8(9)
C111 C110 C109 118.5(9)
C110 C111 C112 113.6(8)
C114 C113 C16 114.3(5)
C115 C114 C113 114.6(5)
C114 C115 C116 110.6(6)
C117 C116 C115 114.4(6)
C116 C117 C118 112.8(6)
C119 C118 C117 113.6(6)
C120 C119 C118 114.3(6)
C119 C120 C121 114.0(6)
C122 C121 C120 113.3(6)
C121 C122 C123 113.9(6)
C124 C123 C122 112.2(6)
N1R C1R C2R 177.3(10)
N1S C1S C2S 178.7(9)
Cl2T C1T Cl3T 111.5(5)
Cl2T C1T Cl1T 110.5(6)
Cl3T C1T Cl1T 110.3(5)
Cl1U C1U Cl3U 118.5(11)
Cl1U C1U Cl2U 107.9(7)
Cl3U C1U Cl2U 109.2(7)
C1P N1P C2P 119.0(14)
C1P N1P C3P 122.1(14)
C2P N1P C3P 118.9(16)
O1P C1P N1P 144.9(19)
C2 N1 C5 109.7(5)
C7 N2 C10 111.9(5)
C12 N3 C15 110.8(5)
C17 N4 C20 111.0(5)
C74 O1 C25 117.1(5)
C27 O2 C23 120.6(5)
C32 O3 C35 119.3(5)
C41 O4 C39 119.8(5)
C46 O5 C49 115.7(5)
C55 O6 C53 119.9(5)
C60 O7 C63 118.3(5)
C69 O8 C67 117.6(5)
N1Q C1Q C2Q 155.4(15)
Cl3Q C1Q' Cl2Q 112.1(6)
Cl3Q C1Q' Cl1Q 112.2(6)
Cl2Q C1Q' Cl1Q 113.7(6)

loop_
_geom_bond_atom_site_label_1
_geom_bond_atom_site_label_2
_geom_bond_distance
C1 C20 1.509(9)
C1 C2 1.518(8)
C1 C21 1.536(8)
C1 C77 1.565(8)
C2 N1 1.370(7)
C2 C3 1.384(9)
C3 C4 1.421(8)
C4 C5 1.331(8)
C5 N1 1.379(7)
C5 C6 1.536(7)
C6 C7 1.512(9)
C6 C89 1.557(8)
C6 C37 1.560(8)
C7 N2 1.347(8)
C7 C8 1.347(8)
C8 C9 1.416(9)
C9 C10 1.366(8)
C10 N2 1.379(8)
C10 C11 1.519(9)
C11 C12 1.519(8)
C11 C51 1.544(8)
C11 C101 1.555(8)
C12 C13 1.373(8)
C12 N3 1.375(7)
C13 C14 1.424(8)
C14 C15 1.354(8)
C15 N3 1.398(7)
C15 C16 1.513(8)
C16 C17 1.517(9)
C16 C65 1.542(8)
C16 C113 1.559(8)
C17 N4 1.362(7)
C17 C18 1.378(8)
C18 C19 1.407(9)
C19 C20 1.387(8)
C20 N4 1.381(8)
C21 C26 1.371(8)
C21 C22 1.409(8)
C22 C23 1.401(8)
C23 O2 1.380(7)
C23 C24 1.392(9)
C24 C25 1.370(9)
C25 C26 1.383(8)
C25 O1 1.399(7)
C27 O2 1.378(7)
C27 C28 1.388(9)
C27 C32 1.390(9)
C28 C29 1.391(8)
C29 C30 1.388(8)
C29 C33 1.448(10)
C30 C31 1.402(9)
C30 C34 1.436(9)
C31 C32 1.388(9)
C32 O3 1.372(7)
C33 N5 1.148(8)
C34 N6 1.148(8)
C35 C36 1.358(8)
C35 C40 1.367(9)
C35 O3 1.419(7)
C36 C37 1.400(8)
C37 C38 1.401(8)
C38 C39 1.357(8)
C39 C40 1.392(9)
C39 O4 1.402(7)
C41 O4 1.358(8)
C41 C46 1.382(9)
C41 C42 1.404(9)
C42 C43 1.382(10)
C43 C44 1.393(9)
C43 C47 1.456(10)
C44 C45 1.370(9)
C44 C48 1.416(11)
C45 C46 1.385(9)
C46 O5 1.377(8)
C47 N7 1.127(9)
C48 N8 1.149(9)
C49 C50 1.367(8)
C49 C54 1.378(9)
C49 O5 1.408(7)
C50 C51 1.392(8)
C51 C52 1.412(9)
C52 C53 1.380(8)
C53 O6 1.392(8)
C53 C54 1.401(9)
C55 O6 1.366(7)
C55 C60 1.393(8)
C55 C56 1.399(9)
C56 C57 1.372(9)
C57 C58 1.399(9)
C57 C61 1.432(10)
C58 C59 1.391(9)
C58 C62 1.449(9)
C59 C60 1.374(9)
C60 O7 1.372(8)
C61 N9 1.167(9)
C62 N10 1.134(9)
C63 C64 1.372(8)
C63 C68 1.379(8)
C63 O7 1.397(7)
C64 C65 1.392(8)
C65 C66 1.402(8)
C66 C67 1.367(8)
C67 C68 1.385(9)
C67 O8 1.403(7)
C69 O8 1.369(7)
C69 C74 1.386(9)
C69 C70 1.395(9)
C70 C71 1.363(9)
C71 C72 1.379(9)
C71 C75 1.463(9)
C72 C76 1.424(10)
C72 C73 1.429(9)
C73 C74 1.363(9)
C74 O1 1.384(7)
C75 N11 1.157(9)
C76 N12 1.165(9)
C77 C78 1.513(8)
C78 C79 1.528(9)
C79 C80 1.524(10)
C80 C81 1.501(10)
C81 C82 1.533(10)
C82 C83 1.506(10)
C83 C84 1.541(10)
C84 C85 1.519(9)
C85 C86 1.534(10)
C86 C87 1.493(9)
C87 C88 1.541(10)
C89 C90 1.531(8)
C90 C91 1.523(10)
C91 C92 1.517(10)
C92 C93 1.442(11)
C93 C94 1.503(9)
C94 C95 1.499(11)
C95 C96 1.496(10)
C96 C97 1.475(11)
C97 C98 1.485(10)
C98 C99 1.489(11)
C99 C100 1.498(11)
C101 C102 1.527(8)
C102 C103 1.489(10)
C103 C104 1.486(9)
C104 C105 1.508(11)
C105 C106 1.474(10)
C106 C107 1.495(11)
C107 C108 1.491(10)
C108 C109 1.513(12)
C109 C110 1.540(11)
C110 C111 1.473(13)
C111 C112 1.520(13)
C113 C114 1.546(8)
C114 C115 1.517(9)
C115 C116 1.522(9)
C116 C117 1.508(9)
C117 C118 1.569(9)
C118 C119 1.513(9)
C119 C120 1.504(9)
C120 C121 1.527(9)
C121 C122 1.526(10)
C122 C123 1.529(9)
C123 C124 1.523(11)
C1R N1R 1.166(11)
C1R C2R 1.427(12)
C1S N1S 1.118(10)
C1S C2S 1.453(12)
C1T Cl2T 1.742(10)
C1T Cl3T 1.746(9)
C1T Cl1T 1.749(9)
C1U Cl1U 1.569(14)
C1U Cl3U 1.655(12)
C1U Cl2U 1.862(14)
N1P C1P 1.238(15)
N1P C2P 1.257(15)
N1P C3P 1.310(17)
O1P C1P 1.117(12)
N1Q C1Q 1.158(5)
C1Q C2Q 1.542(5)
C1Q' Cl3Q 1.735(5)
C1Q' Cl2Q 1.737(5)
C1Q' Cl1Q 1.738(5)

loop_
_geom_torsion_atom_site_label_1
_geom_torsion_atom_site_label_2
_geom_torsion_atom_site_label_3
_geom_torsion_atom_site_label_4
_geom_torsion
C20 C1 C2 N1 -59.0(7)
C21 C1 C2 N1 65.1(8)
C77 C1 C2 N1 -176.8(5)
C20 C1 C2 C3 122.6(8)
C21 C1 C2 C3 -113.3(8)
C77 C1 C2 C3 4.8(10)
N1 C2 C3 C4 -1.1(8)
C1 C2 C3 C4 177.4(6)
C2 C3 C4 C5 -0.3(9)
C3 C4 C5 N1 1.6(8)
C3 C4 C5 C6 -168.6(6)
C4 C5 C6 C7 -127.5(8)
N1 C5 C6 C7 63.4(7)
C4 C5 C6 C89 -5.3(9)
N1 C5 C6 C89 -174.4(5)
C4 C5 C6 C37 110.0(8)
N1 C5 C6 C37 -59.2(7)
C5 C6 C7 N2 -77.6(6)
C89 C6 C7 N2 161.9(5)
C37 C6 C7 N2 43.1(7)
C5 C6 C7 C8 99.4(7)
C89 C6 C7 C8 -21.1(8)
C37 C6 C7 C8 -139.9(6)
N2 C7 C8 C9 -2.3(6)
C6 C7 C8 C9 -179.7(5)
C7 C8 C9 C10 0.7(7)
C8 C9 C10 N2 1.1(6)
C8 C9 C10 C11 -179.8(5)
C9 C10 C11 C12 -101.3(7)
N2 C10 C11 C12 77.6(6)
C9 C10 C11 C51 136.6(6)
N2 C10 C11 C51 -44.5(7)
C9 C10 C11 C101 17.2(8)
N2 C10 C11 C101 -163.9(5)
C10 C11 C12 C13 112.0(7)
C51 C11 C12 C13 -124.6(7)
C101 C11 C12 C13 -7.8(9)
C10 C11 C12 N3 -65.1(7)
C51 C11 C12 N3 58.3(8)
C101 C11 C12 N3 175.2(5)
N3 C12 C13 C14 -2.6(7)
C11 C12 C13 C14 180.0(6)
C12 C13 C14 C15 0.8(8)
C13 C14 C15 N3 1.3(7)
C13 C14 C15 C16 -170.0(6)
C14 C15 C16 C17 -118.5(8)
N3 C15 C16 C17 71.2(7)
C14 C15 C16 C65 118.6(7)
N3 C15 C16 C65 -51.7(7)
C14 C15 C16 C113 1.0(9)
N3 C15 C16 C113 -169.2(5)
C15 C16 C17 N4 -75.1(6)
C65 C16 C17 N4 45.3(7)
C113 C16 C17 N4 166.0(5)
C15 C16 C17 C18 100.8(6)
C65 C16 C17 C18 -138.8(6)
C113 C16 C17 C18 -18.1(7)
N4 C17 C18 C19 -2.8(6)
C16 C17 C18 C19 -179.2(5)
C17 C18 C19 C20 0.8(6)
C18 C19 C20 N4 1.4(6)
C18 C19 C20 C1 -176.5(5)
C2 C1 C20 N4 77.0(7)
C21 C1 C20 N4 -46.6(7)
C77 C1 C20 N4 -165.1(5)
C2 C1 C20 C19 -105.4(7)
C21 C1 C20 C19 131.0(6)
C77 C1 C20 C19 12.5(8)
C20 C1 C21 C26 -18.0(8)
C2 C1 C21 C26 -141.7(6)
C77 C1 C21 C26 100.3(7)
C20 C1 C21 C22 165.9(5)
C2 C1 C21 C22 42.3(8)
C77 C1 C21 C22 -75.7(7)
C26 C21 C22 C23 -0.3(9)
C1 C21 C22 C23 175.9(5)
C21 C22 C23 O2 -175.1(6)
C21 C22 C23 C24 2.5(9)
O2 C23 C24 C25 175.2(5)
C22 C23 C24 C25 -2.7(9)
C23 C24 C25 C26 0.8(10)
C23 C24 C25 O1 175.8(5)
C22 C21 C26 C25 -1.7(9)
C1 C21 C26 C25 -177.8(6)
C24 C25 C26 C21 1.5(10)
O1 C25 C26 C21 -173.4(5)
O2 C27 C28 C29 173.7(5)
C32 C27 C28 C29 1.6(9)
C27 C28 C29 C30 2.6(9)
C27 C28 C29 C33 -176.1(5)
C28 C29 C30 C31 -1.1(9)
C33 C29 C30 C31 177.6(6)
C28 C29 C30 C34 177.9(6)
C33 C29 C30 C34 -3.4(9)
C29 C30 C31 C32 -4.5(9)
C34 C30 C31 C32 176.5(6)
C30 C31 C32 O3 -170.0(5)
C30 C31 C32 C27 8.6(9)
O2 C27 C32 O3 -0.6(8)
C28 C27 C32 O3 171.5(5)
O2 C27 C32 C31 -179.3(5)
C28 C27 C32 C31 -7.3(9)
C30 C29 C33 N5 -55(19)
C28 C29 C33 N5 124(18)
C29 C30 C34 N6 109(21)
C31 C30 C34 N6 -72(21)
C40 C35 C36 C37 3.9(10)
O3 C35 C36 C37 -170.7(5)
C35 C36 C37 C38 -2.6(9)
C35 C36 C37 C6 179.2(6)
C7 C6 C37 C38 40.6(7)
C5 C6 C37 C38 163.4(6)
C89 C6 C37 C38 -80.7(7)
C7 C6 C37 C36 -141.3(5)
C5 C6 C37 C36 -18.6(7)
C89 C6 C37 C36 97.4(6)
C36 C37 C38 C39 -0.6(9)
C6 C37 C38 C39 177.6(6)
C37 C38 C39 C40 2.7(10)
C37 C38 C39 O4 -174.4(6)
C36 C35 C40 C39 -1.8(10)
O3 C35 C40 C39 172.9(5)
C38 C39 C40 C35 -1.5(10)
O4 C39 C40 C35 175.8(5)
O4 C41 C42 C43 168.8(5)
C46 C41 C42 C43 -2.9(9)
C41 C42 C43 C44 1.8(9)
C41 C42 C43 C47 -174.7(6)
C42 C43 C44 C45 1.4(9)
C47 C43 C44 C45 177.9(6)
C42 C43 C44 C48 -172.8(6)
C47 C43 C44 C48 3.7(10)
C43 C44 C45 C46 -3.6(9)
C48 C44 C45 C46 170.6(6)
O4 C41 C46 O5 3.1(8)
C42 C41 C46 O5 174.5(5)
O4 C41 C46 C45 -170.6(5)
C42 C41 C46 C45 0.8(9)
C44 C45 C46 O5 -170.8(6)
C44 C45 C46 C41 2.5(9)
C42 C43 C47 N7 31(41)
C44 C43 C47 N7 -146(40)
C45 C44 C48 N8 -34(14)
C43 C44 C48 N8 140(13)
C54 C49 C50 C51 4.1(10)
O5 C49 C50 C51 -173.0(5)
C49 C50 C51 C52 -3.6(9)
C49 C50 C51 C11 -178.2(6)
C12 C11 C51 C50 -140.1(6)
C10 C11 C51 C50 -18.1(8)
C101 C11 C51 C50 102.8(6)
C12 C11 C51 C52 45.5(7)
C10 C11 C51 C52 167.4(5)
C101 C11 C51 C52 -71.6(7)
C50 C51 C52 C53 0.6(9)
C11 C51 C52 C53 175.2(6)
C51 C52 C53 O6 -174.4(6)
C51 C52 C53 C54 2.0(9)
C50 C49 C54 C53 -1.5(10)
O5 C49 C54 C53 175.7(6)
C52 C53 C54 C49 -1.6(10)
O6 C53 C54 C49 175.2(6)
O6 C55 C56 C57 174.9(6)
C60 C55 C56 C57 3.2(9)
C55 C56 C57 C58 1.3(10)
C55 C56 C57 C61 -176.1(6)
C56 C57 C58 C59 -1.4(11)
C61 C57 C58 C59 176.0(6)
C56 C57 C58 C62 178.6(7)
C61 C57 C58 C62 -3.9(11)
C57 C58 C59 C60 -3.1(10)
C62 C58 C59 C60 176.9(7)
C58 C59 C60 O7 -170.2(6)
C58 C59 C60 C55 7.7(10)
O6 C55 C60 C59 -179.2(6)
C56 C55 C60 C59 -7.7(10)
O6 C55 C60 O7 -1.1(9)
C56 C55 C60 O7 170.3(5)
C56 C57 C61 N9 84(18)
C58 C57 C61 N9 -94(18)
C59 C58 C62 N10 -114(31)
C57 C58 C62 N10 66(31)
C68 C63 C64 C65 3.0(10)
O7 C63 C64 C65 -169.0(6)
C63 C64 C65 C66 -1.7(9)
C63 C64 C65 C16 -177.8(6)
C15 C16 C65 C64 -23.3(8)
C17 C16 C65 C64 -144.2(5)
C113 C16 C65 C64 94.5(6)
C15 C16 C65 C66 160.7(6)
C17 C16 C65 C66 39.8(7)
C113 C16 C65 C66 -81.6(7)
C64 C65 C66 C67 -3.0(9)
C16 C65 C66 C67 173.1(6)
C65 C66 C67 C68 6.8(10)
C65 C66 C67 O8 -175.2(5)
C64 C63 C68 C67 0.5(9)
O7 C63 C68 C67 172.8(5)
C66 C67 C68 C63 -5.5(9)
O8 C67 C68 C63 176.4(5)
O8 C69 C70 C71 173.2(5)
C74 C69 C70 C71 0.7(8)
C69 C70 C71 C72 0.9(9)
C69 C70 C71 C75 -174.5(6)
C70 C71 C72 C76 -176.7(6)
C75 C71 C72 C76 -1.3(9)
C70 C71 C72 C73 0.1(9)
C75 C71 C72 C73 175.6(5)
C71 C72 C73 C74 -2.6(8)
C76 C72 C73 C74 174.4(6)
C72 C73 C74 O1 -174.0(5)
C72 C73 C74 C69 4.3(9)
O8 C69 C74 C73 -175.8(5)
C70 C69 C74 C73 -3.3(9)
O8 C69 C74 O1 2.5(8)
C70 C69 C74 O1 175.0(5)
C70 C71 C75 N11 142(17)
C72 C71 C75 N11 -34(17)
C71 C72 C76 N12 55(17)
C73 C72 C76 N12 -121(16)
C20 C1 C77 C78 69.4(7)
C2 C1 C77 C78 -171.1(5)
C21 C1 C77 C78 -51.4(7)
C1 C77 C78 C79 -157.4(6)
C77 C78 C79 C80 -161.8(7)
C78 C79 C80 C81 -177.9(7)
C79 C80 C81 C82 -175.5(7)
C80 C81 C82 C83 -179.8(7)
C81 C82 C83 C84 179.6(7)
C82 C83 C84 C85 -179.4(7)
C83 C84 C85 C86 178.6(7)
C84 C85 C86 C87 -179.9(7)
C85 C86 C87 C88 174.6(7)
C7 C6 C89 C90 -61.9(7)
C5 C6 C89 C90 175.6(6)
C37 C6 C89 C90 59.5(7)
C6 C89 C90 C91 166.4(6)
C89 C90 C91 C92 168.0(7)
C90 C91 C92 C93 69.7(11)
C91 C92 C93 C94 174.1(7)
C92 C93 C94 C95 -179.3(8)
C93 C94 C95 C96 178.2(7)
C94 C95 C96 C97 177.3(8)
C95 C96 C97 C98 177.5(7)
C96 C97 C98 C99 -179.8(8)
C97 C98 C99 C100 -179.3(8)
C12 C11 C101 C102 -177.5(6)
C10 C11 C101 C102 63.1(8)
C51 C11 C101 C102 -59.1(8)
C11 C101 C102 C103 166.3(6)
C101 C102 C103 C104 176.7(7)
C102 C103 C104 C105 168.3(7)
C103 C104 C105 C106 -176.3(7)
C104 C105 C106 C107 171.2(8)
C105 C106 C107 C108 -176.3(8)
C106 C107 C108 C109 167.8(8)
C107 C108 C109 C110 172.5(8)
C108 C109 C110 C111 -77.9(12)
C109 C110 C111 C112 -172.2(9)
C15 C16 C113 C114 175.0(5)
C17 C16 C113 C114 -65.6(6)
C65 C16 C113 C114 57.4(7)
C16 C113 C114 C115 158.3(6)
C113 C114 C115 C116 178.1(6)
C114 C115 C116 C117 160.2(7)
C115 C116 C117 C118 -179.9(7)
C116 C117 C118 C119 164.0(7)
C117 C118 C119 C120 -172.1(7)
C118 C119 C120 C121 173.2(7)
C119 C120 C121 C122 -178.8(7)
C120 C121 C122 C123 177.5(7)
C121 C122 C123 C124 -178.1(7)
C2P N1P C1P O1P 1(2)
C3P N1P C1P O1P -179.9(16)
C3 C2 N1 C5 2.1(7)
C1 C2 N1 C5 -176.6(5)
C4 C5 N1 C2 -2.4(7)
C6 C5 N1 C2 169.0(5)
C8 C7 N2 C10 3.1(6)
C6 C7 N2 C10 -179.3(5)
C9 C10 N2 C7 -2.6(6)
C11 C10 N2 C7 178.2(5)
C13 C12 N3 C15 3.5(7)
C11 C12 N3 C15 -178.8(5)
C14 C15 N3 C12 -3.0(7)
C16 C15 N3 C12 169.5(5)
C18 C17 N4 C20 3.8(6)
C16 C17 N4 C20 -179.6(5)
C19 C20 N4 C17 -3.3(6)
C1 C20 N4 C17 174.8(5)
C73 C74 O1 C25 -42.8(7)
C69 C74 O1 C25 138.8(5)
C24 C25 O1 C74 136.2(6)
C26 C25 O1 C74 -48.7(8)
C28 C27 O2 C23 117.9(6)
C32 C27 O2 C23 -69.9(8)
C24 C23 O2 C27 166.1(6)
C22 C23 O2 C27 -16.0(9)
C31 C32 O3 C35 -30.7(8)
C27 C32 O3 C35 150.6(5)
C36 C35 O3 C32 -56.7(8)
C40 C35 O3 C32 128.3(6)
C46 C41 O4 C39 -85.1(7)
C42 C41 O4 C39 103.4(6)
C38 C39 O4 C41 -9.3(9)
C40 C39 O4 C41 173.3(6)
C41 C46 O5 C49 140.3(6)
C45 C46 O5 C49 -46.2(8)
C50 C49 O5 C46 -54.3(8)
C54 C49 O5 C46 128.4(6)
C60 C55 O6 C53 -70.5(8)
C56 C55 O6 C53 117.9(6)
C52 C53 O6 C55 -18.1(9)
C54 C53 O6 C55 165.2(6)
C59 C60 O7 C63 -34.7(9)
C55 C60 O7 C63 147.3(6)
C64 C63 O7 C60 -54.6(8)
C68 C63 O7 C60 133.0(6)
C74 C69 O8 C67 -91.1(6)
C70 C69 O8 C67 96.4(6)
C66 C67 O8 C69 1.4(9)
C68 C67 O8 C69 179.5(6)
